data_4322409
loop_
_publ_author_name
'Christopher E. Keefer'
'Suzanne T. Purrington'
'Robert D. Bereman'
'Paul D. Boyle'

_publ_contact_author
;
Professor Robert D. Bereman
Department of Chemistry
Box 8204
North Carolina State University
Raleigh, NC 27695-8204
USA
;
_publ_contact_author_email R_Bereman@ncsu.edu
_publ_contact_author_fax 1(919)5155079
_publ_contact_author_phone 1(919)5151963
_publ_section_title
;
 The First Systematic Synthesis of Heterobimetallic Dithiolene-Bridged
 Complexes. Synthesis and Characterization of Metal Complexes of
 4-(1',2'-Ethylenedithiolate)-1,3-dithiole-2-one and Dimeric Metal
 Complexes of 1,2,3,4-Butadienetetrathiolate
;
_journal_name_full 'Inorganic Chemistry'
_journal_page_first 5437
_journal_page_last 5442
_journal_paper_doi 10.1021/ic990841a
_journal_volume 38
_journal_year 1999
_chemical_formula_moiety 'C16 H15 O2 Pt S6'
_chemical_formula_sum 'C16 H15 O2 Pt S6'
_chemical_formula_weight 626.74
_chemical_name_systematic ?
_space_group_IT_number 14
_symmetry_cell_setting monoclinic
_symmetry_space_group_name_Hall '-P 2yn'
_symmetry_space_group_name_H-M 'P 1 21/n 1'
_cell_angle_alpha 90.0
_cell_angle_beta 97.289(5)
_cell_angle_gamma 90.0
_cell_formula_units_Z 4
_cell_length_a 13.0388(4)
_cell_length_b 9.2048(3)
_cell_length_c 16.2384(5)
_cell_measurement_reflns_used 24
_cell_measurement_temperature 293
_cell_measurement_theta_max 22.50
_cell_measurement_theta_min 19.50
_cell_volume 1933.18(11)
_computing_data_reduction 'NRCVAX DATRD2'
_computing_molecular_graphics NRCVAX
_computing_publication_material 'NRCVAX TABLES Jan 94 Version'
_computing_structure_refinement 'NRCVAX LSTSQ'
_computing_structure_solution SIR92
_diffrn_ambient_temperature 293
_diffrn_measurement_device 'Nonius CAD-4    '
_diffrn_measurement_method 'Theta/2theta scan b/P/b '
_diffrn_radiation_monochromator graphite
_diffrn_radiation_source 'xray tube'
_diffrn_radiation_type 'Molybdenum K\a'
_diffrn_radiation_wavelength .71073
_diffrn_reflns_av_R_equivalents .000
_diffrn_reflns_limit_h_max 18
_diffrn_reflns_limit_h_min -18
_diffrn_reflns_limit_k_max 12
_diffrn_reflns_limit_k_min 0
_diffrn_reflns_limit_l_max 22
_diffrn_reflns_limit_l_min 0
_diffrn_reflns_number 5590
_diffrn_reflns_theta_max 30.00
_diffrn_reflns_theta_min 0.00
_diffrn_standards_decay_% 1.2
_diffrn_standards_interval_time 80
_diffrn_standards_number 3
_exptl_absorpt_coefficient_mu 7.97
_exptl_absorpt_correction_T_max .9993
_exptl_absorpt_correction_T_min .4656
_exptl_absorpt_correction_type empirical
_exptl_crystal_colour orange
_exptl_crystal_density_diffrn 2.153
_exptl_crystal_description needle
_exptl_crystal_F_000 1199.29
_exptl_crystal_size_max .40
_exptl_crystal_size_mid .16
_exptl_crystal_size_min .04
_refine_diff_density_max 1.99
_refine_diff_density_min -1.03
_refine_ls_extinction_coef 0.0074(12)
_refine_ls_extinction_method Larson
_refine_ls_goodness_of_fit_obs 1.48
_refine_ls_hydrogen_treatment constr
_refine_ls_matrix_type full
_refine_ls_number_parameters 227
_refine_ls_number_reflns 4394
_refine_ls_R_factor_all .035
_refine_ls_R_factor_obs .035
_refine_ls_shift/esd_max .049
_refine_ls_structure_factor_coef F
_refine_ls_weighting_scheme sigma
_refine_ls_wR_factor_all .047
_refine_ls_wR_factor_obs .046
_reflns_number_observed 4396
_reflns_number_total 5590
_reflns_observed_criterion 'Inet > 1.5\s(Inet)'
_cod_data_source_file ic990841a_2.cif
_cod_data_source_block 2^.^(1/2)1
_cod_original_cell_volume 1933.18(10)
_cod_original_sg_symbol_H-M 'P 21/n'
_cod_database_code 4322409

loop_
_symmetry_equiv_pos_as_xyz
x,y,z
-x,-y,-z
1/2-x,1/2+y,1/2-z
1/2+x,1/2-y,1/2+z

loop_
_atom_site_aniso_label
_atom_site_aniso_U_11
_atom_site_aniso_U_22
_atom_site_aniso_U_33
_atom_site_aniso_U_12
_atom_site_aniso_U_13
_atom_site_aniso_U_23
_atom_site_aniso_type_symbol
Pt .03201(11) .02832(11) .03477(11) -.00303(8) -.00022(7) .00129(8) Pt
S1 .0391(7) .0382(7) .0525(8) .0007(6) -.0035(6) .0129(6) S
S2 .0346(6) .0429(7) .0396(7) -.0070(6) .0000(5) .0057(6) S
S3 .0351(7) .0602(10) .0732(11) -.0064(7) -.0057(7) .0063(9) S
S4 .0536(10) .0840(14) .0688(12) -.0217(10) .0185(9) .0092(11) S
O1 .040(3) .070(4) .100(5) -.0095(23) .011(3) -.019(3) O
C1 .033(3) .039(3) .045(3) .0061(22) -.0015(22) .0016(24) C
C2 .031(3) .035(3) .046(3) -.0006(21) .0044(22) -.0038(23) C
C3 .0255(24) .045(3) .053(3) .0055(21) .0033(22) -.005(3) C
C4 .040(3) .063(4) .054(4) -.009(3) .009(3) .005(3) C
C5 .037(3) .048(4) .078(5) -.002(3) .018(3) -.012(3) C
C6 .041(3) .048(3) .033(3) -.0091(24) -.0017(22) -.0021(23) C
C7 .039(3) .037(3) .044(3) .0004(23) -.0032(23) .0039(23) C
C8 .040(3) .046(3) .051(3) .000(3) .005(3) .003(3) C
C9 .043(3) .053(3) .055(4) -.004(3) .012(3) .003(3) C
C10 .041(3) .047(3) .043(3) -.008(3) .0043(24) .013(3) C
C11 .042(3) .035(3) .056(4) -.0107(24) -.003(3) .008(3) C
C12 .054(4) .040(3) .071(5) -.017(3) -.004(3) -.004(3) C
C13 .058(4) .053(3) .046(3) -.012(3) -.004(3) -.013(3) C
S5 .0877(15) .0984(17) .0604(11) -.0203(13) .0117(11) .0100(12) S
S6 .1115(22) .1059(21) .0782(16) -.0002(18) .0072(15) .0208(16) S
O2 .080(5) .142(7) .117(6) -.006(5) -.003(4) -.022(5) O
C14 .059(4) .062(4) .047(3) -.016(3) .006(3) -.008(3) C
C15 .112(7) .061(5) .043(4) -.027(4) -.009(4) .021(3) C
C16 .045(4) .119(9) .124(9) .000(5) -.017(5) -.070(7) C

loop_
_atom_site_label
_atom_site_fract_x
_atom_site_fract_y
_atom_site_fract_z
_atom_site_U_iso_or_equiv
_atom_site_thermal_displace_type
_atom_site_calc_flag
_atom_site_refinement_flags
_atom_site_type_symbol
Pt .771895(15) .162751(20) .344197(12) .03209(10) Uij ? . Pt
S1 .65005(12) .24746(16) .24324(10) .0441(7) Uij ? . S
S2 .64934(10) .01882(16) .39024(9) .0394(6) Uij ? . S
S3 .33635(12) -.01661(20) .25678(12) .0572(9) Uij ? . S
S4 .32327(15) -.2227(3) .39227(13) .0679(11) Uij ? . S
O1 .1662(4) -.1569(5) .2791(4) .070(3) Uij ? . O
C1 .5397(4) .1512(6) .2586(4) .039(3) Uij ? . C
C2 .5391(4) .0533(6) .3193(4) .038(3) Uij ? . C
C3 .4466(4) -.0346(6) .3309(4) .041(3) Uij ? . C
C4 .4385(5) -.1298(8) .3913(4) .052(3) Uij ? . C
C5 .2572(5) -.1349(7) .3047(5) .053(4) Uij ? . C
C6 .8691(5) .1415(6) .4646(3) .041(3) Uij ? . C
C7 .9038(4) .0418(6) .4114(4) .041(3) Uij ? . C
C8 1.0032(5) .0590(7) .3695(4) .045(3) Uij ? . C
C9 .9812(5) .1256(7) .2840(4) .050(3) Uij ? . C
C10 .8952(5) .2356(7) .2727(4) .044(3) Uij ? . C
C11 .8795(5) .3440(6) .3309(4) .045(3) Uij ? . C
C12 .9484(6) .3740(7) .4106(5) .056(4) Uij ? . C
C13 .9174(5) .2891(8) .4862(4) .053(3) Uij ? . C
S5 .85635(20) .0310(3) .05561(14) .0820(14) Uij ? . S
S6 .82195(24) .2364(4) -.08408(17) .0989(19) Uij ? . S
O2 .6875(6) .1922(9) .0202(6) .114(6) Uij ? . O
C14 .9538(5) .0442(8) -.0079(4) .056(4) Uij ? . C
C15 .9254(8) .1457(8) -.0696(5) .074(5) Uij ? . C
C16 .7716(7) .1554(11) .0042(8) .099(7) Uij ? . C
H1 .479 .170 .220 .0488 Uiso ? . H
H4 .496 -.146 .434 .0624 Uiso ? . H
H6 .825 .107 .503 .0504 Uiso ? . H
H7 .881 -.057 .415 .0498 Uiso ? . H
H8a 1.036 -.033 .365 .0552 Uiso ? . H
H8b 1.050 .122 .403 .0552 Uiso ? . H
H9a 1.043 .171 .270 .0600 Uiso ? . H
H9b .964 .048 .245 .0600 Uiso ? . H
H10 .864 .250 .217 .0535 Uiso ? . H
H11 .838 .425 .310 .0544 Uiso ? . H
H12a 1.018 .347 .402 .0651 Uiso ? . H
H12b .949 .477 .421 .0651 Uiso ? . H
H13a .869 .348 .511 .0621 Uiso ? . H
H13b .978 .275 .526 .0621 Uiso ? . H
H15 .974 .163 -.108 .0821 Uiso ? . H

loop_
_atom_type_symbol
_atom_type_description
_atom_type_scat_dispersion_real
_atom_type_scat_dispersion_imag
_atom_type_scat_source
Pt ? -2.352 8.388 'International Tables Vol. IV Table 2.2B'
S ? .110 .124 'International Tables Vol. IV Table 2.2B'
O ? .008 .006 'International Tables Vol. IV Table 2.2B'
C ? .002 .002 'International Tables Vol. IV Table 2.2B'
H ? .000 .000 'International Tables Vol. IV Table 2.2B'

loop_
_geom_angle_atom_site_label_1
_geom_angle_atom_site_label_2
_geom_angle_atom_site_label_3
_geom_angle
_geom_angle_site_symmetry_1
_geom_angle_site_symmetry_2
_geom_angle_site_symmetry_3
_geom_angle_publ_flag
S1 Pt S2 88.91(5) ? ? ? ?
S1 Pt C6 160.65(16) ? ? ? ?
S1 Pt C7 162.90(16) ? ? ? ?
S1 Pt C10 90.31(16) ? ? ? ?
S1 Pt C11 93.75(17) ? ? ? ?
S2 Pt C6 90.33(15) ? ? ? ?
S2 Pt C7 94.56(15) ? ? ? ?
S2 Pt C10 160.15(18) ? ? ? ?
S2 Pt C11 162.57(18) ? ? ? ?
C6 Pt C7 36.32(22) ? ? ? ?
C6 Pt C10 96.82(22) ? ? ? ?
C6 Pt C11 81.49(22) ? ? ? ?
C7 Pt C10 80.78(22) ? ? ? ?
C7 Pt C11 87.96(21) ? ? ? ?
C10 Pt C11 37.21(24) ? ? ? ?
Pt S1 C1 103.75(20) ? ? ? ?
Pt S2 C2 103.31(19) ? ? ? ?
C3 S3 C5 96.6(3) ? ? ? ?
C4 S4 C5 95.9(3) ? ? ? ?
S1 C1 C2 122.2(4) ? ? ? ?
S2 C2 C1 121.7(4) ? ? ? ?
S2 C2 C3 115.5(4) ? ? ? ?
C1 C2 C3 122.8(5) ? ? ? ?
S3 C3 C2 117.9(4) ? ? ? ?
S3 C3 C4 115.6(5) ? ? ? ?
C2 C3 C4 126.5(6) ? ? ? ?
S4 C4 C3 118.9(5) ? ? ? ?
S3 C5 S4 112.8(4) ? ? ? ?
S3 C5 O1 123.6(7) ? ? ? ?
S4 C5 O1 123.5(6) ? ? ? ?
Pt C6 C7 72.5(3) ? ? ? ?
Pt C6 C13 107.5(4) ? ? ? ?
C7 C6 C13 125.6(5) ? ? ? ?
Pt C7 C6 71.2(3) ? ? ? ?
Pt C7 C8 111.9(4) ? ? ? ?
C6 C7 C8 124.7(5) ? ? ? ?
C7 C8 C9 111.9(5) ? ? ? ?
C8 C9 C10 115.9(5) ? ? ? ?
Pt C10 C9 108.2(4) ? ? ? ?
Pt C10 C11 71.6(3) ? ? ? ?
C9 C10 C11 124.3(6) ? ? ? ?
Pt C11 C10 71.2(3) ? ? ? ?
Pt C11 C12 111.9(4) ? ? ? ?
C10 C11 C12 125.9(6) ? ? ? ?
C11 C12 C13 113.7(5) ? ? ? ?
C6 C13 C12 114.2(5) ? ? ? ?
C14 S5 C16 97.9(5) ? ? ? ?
C15 S6 C16 93.0(4) ? ? ? ?
S5 C14 C14a 120.6(5) ? ? ? ?
S5 C14 C15 109.1(6) ? ? ? ?
C14a C14 C15 130.3(7) ? ? ? ?
S6 C15 C14 127.6(7) ? ? ? ?
S5 C16 S6 112.4(5) ? ? ? ?
S5 C16 O2 128.6(11) ? ? ? ?

loop_
_geom_bond_atom_site_label_1
_geom_bond_atom_site_label_2
_geom_bond_distance
_geom_bond_site_symmetry_1
_geom_bond_site_symmetry_2
_geom_bond_publ_flag
Pt S1 2.2713(15) ? ? ?
Pt S2 2.2740(13) ? ? ?
Pt C6 2.200(6) ? ? ?
Pt C7 2.216(6) ? ? ?
Pt C10 2.203(5) ? ? ?
Pt C11 2.208(5) ? ? ?
S1 C1 1.734(6) ? ? ?
S2 C2 1.752(6) ? ? ?
S3 C3 1.761(6) ? ? ?
S3 C5 1.749(7) ? ? ?
S4 C4 1.731(7) ? ? ?
S4 C5 1.763(9) ? ? ?
O1 C5 1.222(9) ? ? ?
C1 C2 1.336(8) ? ? ?
C2 C3 1.485(8) ? ? ?
C3 C4 1.329(9) ? ? ?
C6 C7 1.376(8) ? ? ?
C6 C13 1.520(9) ? ? ?
C7 C8 1.546(8) ? ? ?
C8 C9 1.510(9) ? ? ?
C9 C10 1.505(9) ? ? ?
C10 C11 1.407(9) ? ? ?
C11 C12 1.504(10) ? ? ?
C12 C13 1.550(10) ? ? ?
S5 C14 1.740(7) ? ? ?
S5 C16 1.731(12) ? ? ?
S6 C15 1.579(11) ? ? ?
S6 C16 1.811(14) ? ? ?
O2 C16 1.207(13) ? ? ?
C14 C14a 1.450(15) ? ? ?
